data_4134416
loop_
_publ_author_name
'Xu, Dongmin'
'Rivas-Basc\'on, Nazaret'
'M Padial, Natalia'
'Knouse, Kyle W.'
'Zheng, Bin'
'Vantourout, Julien C.'
'Schmidt, Michael A.'
'Eastgate, Martin D.'
'Baran, Phil S.'

_publ_section_title
;
 Enantiodivergent Formation of C-P Bonds: Synthesis of P-Chiral Phosphines
 and Methyl-phosphonate Oligonucleotides.
;
_journal_name_full 'Journal of the American Chemical Society'
_journal_paper_doi 10.1021/jacs.9b13898
_journal_year 2020
_chemical_absolute_configuration ad
_chemical_formula_moiety 'C23 H19 O2 P'
_chemical_formula_sum 'C23 H19 O2 P'
_chemical_formula_weight 358.35
_space_group_crystal_system monoclinic
_space_group_IT_number 4
_space_group_name_Hall 'P 2yb'
_space_group_name_H-M_alt 'P 1 21 1'
_atom_sites_solution_hydrogens geom
_atom_sites_solution_primary dual
_audit_creation_date 2019-10-31
_audit_creation_method
;
Olex2 1.2-beta
(compiled 2018.05.29 svn.r3508 for OlexSys, GUI svn.r5506)
;
_cell_angle_alpha 90
_cell_angle_beta 93.4740(10)
_cell_angle_gamma 90
_cell_formula_units_Z 2
_cell_length_a 9.6822(2)
_cell_length_b 8.56510(10)
_cell_length_c 10.6603(2)
_cell_measurement_reflns_used 9501
_cell_measurement_temperature 100.0
_cell_measurement_theta_max 71.082
_cell_measurement_theta_min 4.154
_cell_volume 882.42(3)
_computing_cell_refinement 'SAINT v8.38A (Bruker, 2017)'
_computing_data_collection 'APEX3 v2017.3-0 (Bruker, 2017)'
_computing_data_reduction 'SAINT v8.38A (Bruker, 2017)'
_computing_molecular_graphics 'Olex2 (Dolomanov et al., 2009)'
_computing_publication_material 'Olex2 (Dolomanov et al., 2009)'
_computing_structure_refinement 'XL (Sheldrick, 2008)'
_computing_structure_solution 'ShelXT (Sheldrick, 2015)'
_diffrn_ambient_temperature 100.0
_diffrn_detector 'Bruker APEX-II CCD'
_diffrn_detector_area_resol_mean 7.9
_diffrn_detector_type 'CCD Area Detector'
_diffrn_measured_fraction_theta_full 1.000
_diffrn_measured_fraction_theta_max 0.986
_diffrn_measurement_device 'Fixed Chi Three-Circle Diffractometer'
_diffrn_measurement_device_type 'Bruker APEX-II CCD'
_diffrn_measurement_method '\w and \f scans'
_diffrn_radiation_monochromator 'Double Bounce Multilayer Mirrors'
_diffrn_radiation_probe x-ray
_diffrn_radiation_type CuK\a
_diffrn_radiation_wavelength 1.54178
_diffrn_reflns_av_R_equivalents 0.0192
_diffrn_reflns_av_unetI/netI 0.0204
_diffrn_reflns_Laue_measured_fraction_full 1.000
_diffrn_reflns_Laue_measured_fraction_max 0.986
_diffrn_reflns_limit_h_max 11
_diffrn_reflns_limit_h_min -11
_diffrn_reflns_limit_k_max 10
_diffrn_reflns_limit_k_min -10
_diffrn_reflns_limit_l_max 12
_diffrn_reflns_limit_l_min -12
_diffrn_reflns_number 9893
_diffrn_reflns_point_group_measured_fraction_full 0.965
_diffrn_reflns_point_group_measured_fraction_max 0.947
_diffrn_reflns_theta_full 67.500
_diffrn_reflns_theta_max 71.270
_diffrn_reflns_theta_min 4.155
_diffrn_source 'Micro Focus Rotating Anode'
_diffrn_source_type 'Rigaku MicroMax-007HF'
_diffrn_standards_number 0
_exptl_absorpt_coefficient_mu 1.489
_exptl_absorpt_correction_T_max 0.7535
_exptl_absorpt_correction_T_min 0.6267
_exptl_absorpt_correction_type multi-scan
_exptl_absorpt_process_details
'SADABS-2016/2 (Bruker,2016/2) was used for absorption correction. wR2(int) was 0.0636 before and 0.0512 after correction. The Ratio of minimum to maximum transmission is 0.8317. The \l/2 correction factor is Not present.'
_exptl_crystal_colour colourless
_exptl_crystal_colour_primary colourless
_exptl_crystal_density_diffrn 1.349
_exptl_crystal_description prism
_exptl_crystal_F_000 376
_exptl_crystal_size_max 0.17
_exptl_crystal_size_mid 0.08
_exptl_crystal_size_min 0.06
_refine_diff_density_max 0.331
_refine_diff_density_min -0.249
_refine_diff_density_rms 0.035
_refine_ls_abs_structure_details
;
 Flack x determined using 1420 quotients [(I+)-(I-)]/[(I+)+(I-)]
 (Parsons, Flack and Wagner, Acta Cryst. B69 (2013) 249-259).
;
_refine_ls_abs_structure_Flack 0.002(8)
_refine_ls_extinction_method none
_refine_ls_goodness_of_fit_ref 1.031
_refine_ls_hydrogen_treatment constr
_refine_ls_matrix_type full
_refine_ls_number_parameters 236
_refine_ls_number_reflns 3236
_refine_ls_number_restraints 1
_refine_ls_restrained_S_all 1.030
_refine_ls_R_factor_all 0.0249
_refine_ls_R_factor_gt 0.0248
_refine_ls_shift/su_max 0.001
_refine_ls_shift/su_mean 0.000
_refine_ls_structure_factor_coef Fsqd
_refine_ls_weighting_details 'w=1/[\s^2^(Fo^2^)+(0.0435P)^2^+0.2088P] where P=(Fo^2^+2Fc^2^)/3'
_refine_ls_weighting_scheme calc
_refine_ls_wR_factor_gt 0.0667
_refine_ls_wR_factor_ref 0.0668
_reflns_Friedel_coverage 0.794
_reflns_Friedel_fraction_full 0.926
_reflns_Friedel_fraction_max 0.903
_reflns_number_gt 3228
_reflns_number_total 3236
_reflns_threshold_expression 'I > 2\s(I)'
_cod_data_source_file ja9b13898_si_006.cif
_cod_data_source_block baran748
_cod_depositor_comments
;
The following automatic conversions were performed:

data item '_diffrn_radiation_probe' value 'X-ray' was changed to
'x-ray' in accordance with the
/home/data/users/saulius/crontab/automatic-downloads/rss-feeds/ACS/lib/dictionaries/cif_core.dic
dictionary named 'cif_core.dic' version 2.4.2 last updated on
2011-04-26.

Automatic conversion script
Id: cif_fix_values 7556 2019-12-06 15:28:31Z antanas 
;
_cod_database_code 4134416
_shelx_shelxl_version_number 2016/6
_shelx_space_group_comment
;
The symmetry employed for this shelxl refinement is uniquely defined
by the following loop, which should always be used as a source of
symmetry information in preference to the above space-group names.
They are only intended as comments.
;
_shelx_estimated_absorpt_t_max 0.916
_shelx_estimated_absorpt_t_min 0.786
_olex2_refinement_description
;
1. Fixed Uiso
 At 1.2 times of:
  All C(H) groups
 At 1.5 times of:
  All C(H,H,H) groups
2.a Aromatic/amide H refined with riding coordinates:
 C3(H3), C4(H4), C5(H5), C6(H6), C10(H10), C11(H11), C12(H12), C13(H13),
 C15(H15), C16(H16), C17(H17), C19(H19), C20(H20), C21(H21), C22(H22), C23(H23)
2.b Idealised Me refined as rotating group:
 C7(H7A,H7B,H7C)
;
_olex2_submission_special_instructions 'No special instructions were received'

loop_
_space_group_symop_operation_xyz
'x, y, z'
'-x, y+1/2, -z'

loop_
_atom_site_label
_atom_site_type_symbol
_atom_site_fract_x
_atom_site_fract_y
_atom_site_fract_z
_atom_site_U_iso_or_equiv
_atom_site_adp_type
_atom_site_occupancy
_atom_site_site_symmetry_order
_atom_site_calc_flag
_atom_site_refinement_flags_posn
_atom_site_refinement_flags_adp
_atom_site_refinement_flags_occupancy
_atom_site_disorder_assembly
_atom_site_disorder_group
P1 P 0.24180(4) 0.55071(6) 0.79582(4) 0.01502(13) Uani 1 1 d . . . . .
O1 O 0.16848(14) 0.64488(17) 0.88885(13) 0.0209(3) Uani 1 1 d . . . . .
O2 O 0.30832(15) 0.28986(18) 0.61800(13) 0.0214(3) Uani 1 1 d . . . . .
C1 C 0.1790(2) 0.3527(2) 0.79018(18) 0.0165(4) Uani 1 1 d . . . . .
C2 C 0.2194(2) 0.2393(2) 0.70418(18) 0.0172(4) Uani 1 1 d . . . . .
C3 C 0.1706(2) 0.0877(2) 0.71008(19) 0.0197(4) Uani 1 1 d . . . . .
H3 H 0.199630 0.011056 0.652866 0.024 Uiso 1 1 calc R . . . .
C4 C 0.07843(19) 0.0483(3) 0.80084(18) 0.0220(4) Uani 1 1 d . . . . .
H4 H 0.046386 -0.056191 0.805913 0.026 Uiso 1 1 calc R . . . .
C5 C 0.0329(2) 0.1592(3) 0.88364(18) 0.0210(4) Uani 1 1 d . . . . .
H5 H -0.032338 0.132224 0.943081 0.025 Uiso 1 1 calc R . . . .
C6 C 0.0842(2) 0.3104(2) 0.87827(18) 0.0174(4) Uani 1 1 d . . . . .
H6 H 0.054441 0.386553 0.935505 0.021 Uiso 1 1 calc R . . . .
C7 C 0.3307(2) 0.1891(3) 0.5142(2) 0.0247(4) Uani 1 1 d . . . . .
H7A H 0.385886 0.243834 0.453884 0.037 Uiso 1 1 calc GR . . . .
H7B H 0.241380 0.159090 0.473090 0.037 Uiso 1 1 calc GR . . . .
H7C H 0.380210 0.095344 0.544543 0.037 Uiso 1 1 calc GR . . . .
C8 C 0.42738(19) 0.5380(3) 0.82953(17) 0.0167(4) Uani 1 1 d . . . . .
C9 C 0.5136(2) 0.6732(2) 0.82261(17) 0.0177(4) Uani 1 1 d . . . . .
C10 C 0.4618(2) 0.8259(2) 0.79737(19) 0.0200(4) Uani 1 1 d . . . . .
H10 H 0.364746 0.841634 0.785989 0.024 Uiso 1 1 calc R . . . .
C11 C 0.5490(2) 0.9507(3) 0.7891(2) 0.0250(4) Uani 1 1 d . . . . .
H11 H 0.511948 1.051628 0.771941 0.030 Uiso 1 1 calc R . . . .
C12 C 0.6940(2) 0.9305(3) 0.8060(2) 0.0265(5) Uani 1 1 d . . . . .
H12 H 0.754147 1.017056 0.797749 0.032 Uiso 1 1 calc R . . . .
C13 C 0.7469(2) 0.7867(3) 0.8341(2) 0.0240(4) Uani 1 1 d . . . . .
H13 H 0.844224 0.774325 0.846639 0.029 Uiso 1 1 calc R . . . .
C14 C 0.6599(2) 0.6548(3) 0.84508(17) 0.0193(4) Uani 1 1 d . . . . .
C15 C 0.7139(2) 0.5068(3) 0.88100(19) 0.0231(5) Uani 1 1 d . . . . .
H15 H 0.811067 0.494314 0.895480 0.028 Uiso 1 1 calc R . . . .
C16 C 0.6292(2) 0.3818(3) 0.8952(2) 0.0229(4) Uani 1 1 d . . . . .
H16 H 0.666818 0.284805 0.923920 0.027 Uiso 1 1 calc R . . . .
C17 C 0.4853(2) 0.3969(3) 0.86715(19) 0.0203(4) Uani 1 1 d . . . . .
H17 H 0.427284 0.308266 0.874278 0.024 Uiso 1 1 calc R . . . .
C18 C 0.2107(2) 0.6339(2) 0.64001(18) 0.0169(4) Uani 1 1 d . . . . .
C19 C 0.0829(2) 0.7058(3) 0.6150(2) 0.0209(4) Uani 1 1 d . . . . .
H19 H 0.014127 0.699804 0.674736 0.025 Uiso 1 1 calc R . . . .
C20 C 0.0554(2) 0.7864(3) 0.5029(2) 0.0254(4) Uani 1 1 d . . . . .
H20 H -0.031822 0.835380 0.486247 0.030 Uiso 1 1 calc R . . . .
C21 C 0.1554(3) 0.7953(3) 0.4156(2) 0.0273(5) Uani 1 1 d . . . . .
H21 H 0.137010 0.851273 0.339528 0.033 Uiso 1 1 calc R . . . .
C22 C 0.2819(2) 0.7227(3) 0.43910(19) 0.0265(5) Uani 1 1 d . . . . .
H22 H 0.350062 0.728820 0.378871 0.032 Uiso 1 1 calc R . . . .
C23 C 0.3098(2) 0.6407(3) 0.55048(19) 0.0206(4) Uani 1 1 d . . . . .
H23 H 0.396216 0.589404 0.565497 0.025 Uiso 1 1 calc R . . . .

loop_
_atom_site_aniso_label
_atom_site_aniso_U_11
_atom_site_aniso_U_22
_atom_site_aniso_U_33
_atom_site_aniso_U_23
_atom_site_aniso_U_13
_atom_site_aniso_U_12
P1 0.0149(2) 0.0138(2) 0.0164(2) -0.00043(18) 0.00204(15) -0.00114(19)
O1 0.0219(7) 0.0193(7) 0.0221(7) -0.0025(6) 0.0059(5) -0.0001(6)
O2 0.0245(7) 0.0191(7) 0.0216(7) -0.0030(6) 0.0093(5) -0.0033(6)
C1 0.0148(9) 0.0166(9) 0.0178(9) 0.0005(7) -0.0008(7) -0.0011(7)
C2 0.0133(8) 0.0215(10) 0.0170(9) 0.0002(7) 0.0012(7) -0.0012(7)
C3 0.0190(9) 0.0187(11) 0.0212(9) -0.0021(7) 0.0003(7) 0.0000(7)
C4 0.0216(9) 0.0176(9) 0.0267(9) 0.0019(9) 0.0013(7) -0.0033(9)
C5 0.0190(9) 0.0238(11) 0.0204(9) 0.0033(8) 0.0033(7) -0.0025(8)
C6 0.0147(9) 0.0217(10) 0.0158(9) 0.0009(7) 0.0010(7) 0.0018(7)
C7 0.0270(11) 0.0256(11) 0.0223(10) -0.0055(9) 0.0084(8) 0.0001(9)
C8 0.0170(8) 0.0181(10) 0.0150(8) -0.0012(8) 0.0004(6) -0.0020(8)
C9 0.0196(9) 0.0199(10) 0.0136(8) -0.0022(7) 0.0000(7) -0.0012(8)
C10 0.0198(10) 0.0198(10) 0.0201(10) -0.0016(7) -0.0008(8) -0.0006(8)
C11 0.0291(11) 0.0191(10) 0.0263(10) -0.0003(8) -0.0022(9) -0.0034(8)
C12 0.0264(11) 0.0265(12) 0.0264(11) -0.0003(9) -0.0006(9) -0.0119(9)
C13 0.0188(10) 0.0324(12) 0.0204(10) -0.0011(9) -0.0014(7) -0.0057(9)
C14 0.0180(9) 0.0254(11) 0.0144(9) -0.0015(8) 0.0001(7) -0.0020(8)
C15 0.0178(9) 0.0299(12) 0.0212(10) -0.0033(8) -0.0031(8) 0.0030(8)
C16 0.0261(11) 0.0213(11) 0.0208(10) -0.0003(8) -0.0028(8) 0.0052(9)
C17 0.0219(10) 0.0181(10) 0.0205(10) -0.0003(8) -0.0008(8) -0.0004(8)
C18 0.0198(9) 0.0121(9) 0.0187(9) -0.0015(7) -0.0006(7) -0.0036(7)
C19 0.0192(10) 0.0189(10) 0.0243(10) -0.0037(8) -0.0007(7) -0.0018(8)
C20 0.0259(10) 0.0219(10) 0.0269(11) -0.0033(9) -0.0103(8) -0.0006(9)
C21 0.0392(12) 0.0220(10) 0.0194(10) 0.0008(8) -0.0080(9) -0.0028(10)
C22 0.0330(12) 0.0282(11) 0.0185(9) -0.0006(8) 0.0032(8) -0.0056(10)
C23 0.0198(9) 0.0208(10) 0.0213(9) -0.0010(8) 0.0015(7) -0.0010(8)

loop_
_atom_type_symbol
_atom_type_description
_atom_type_scat_dispersion_real
_atom_type_scat_dispersion_imag
_atom_type_scat_source
C C 0.0181 0.0091 'International Tables Vol C Tables 4.2.6.8 and 6.1.1.4'
H H 0.0000 0.0000 'International Tables Vol C Tables 4.2.6.8 and 6.1.1.4'
O O 0.0492 0.0322 'International Tables Vol C Tables 4.2.6.8 and 6.1.1.4'
P P 0.2955 0.4335 'International Tables Vol C Tables 4.2.6.8 and 6.1.1.4'

loop_
_geom_angle_atom_site_label_1
_geom_angle_atom_site_label_2
_geom_angle_atom_site_label_3
_geom_angle
_geom_angle_site_symmetry_1
_geom_angle_site_symmetry_3
_geom_angle_publ_flag
O1 P1 C1 110.99(9) . . ?
O1 P1 C8 113.97(9) . . ?
O1 P1 C18 109.70(9) . . ?
C1 P1 C8 106.17(10) . . ?
C1 P1 C18 107.57(9) . . ?
C8 P1 C18 108.18(9) . . ?
C2 O2 C7 117.38(16) . . ?
C2 C1 P1 124.39(15) . . ?
C6 C1 P1 117.05(15) . . ?
C6 C1 C2 118.56(19) . . ?
O2 C2 C1 115.50(18) . . ?
O2 C2 C3 123.94(18) . . ?
C3 C2 C1 120.56(17) . . ?
C2 C3 H3 120.3 . . ?
C2 C3 C4 119.48(19) . . ?
C4 C3 H3 120.3 . . ?
C3 C4 H4 119.4 . . ?
C5 C4 C3 121.1(2) . . ?
C5 C4 H4 119.4 . . ?
C4 C5 H5 120.5 . . ?
C4 C5 C6 118.93(18) . . ?
C6 C5 H5 120.5 . . ?
C1 C6 H6 119.4 . . ?
C5 C6 C1 121.29(18) . . ?
C5 C6 H6 119.4 . . ?
O2 C7 H7A 109.5 . . ?
O2 C7 H7B 109.5 . . ?
O2 C7 H7C 109.5 . . ?
H7A C7 H7B 109.5 . . ?
H7A C7 H7C 109.5 . . ?
H7B C7 H7C 109.5 . . ?
C9 C8 P1 121.00(16) . . ?
C17 C8 P1 119.30(16) . . ?
C17 C8 C9 119.65(17) . . ?
C10 C9 C8 123.64(18) . . ?
C10 C9 C14 117.89(18) . . ?
C14 C9 C8 118.46(19) . . ?
C9 C10 H10 119.4 . . ?
C11 C10 C9 121.3(2) . . ?
C11 C10 H10 119.4 . . ?
C10 C11 H11 119.7 . . ?
C10 C11 C12 120.5(2) . . ?
C12 C11 H11 119.7 . . ?
C11 C12 H12 120.1 . . ?
C13 C12 C11 119.7(2) . . ?
C13 C12 H12 120.1 . . ?
C12 C13 H13 119.3 . . ?
C12 C13 C14 121.49(19) . . ?
C14 C13 H13 119.3 . . ?
C13 C14 C9 119.01(19) . . ?
C15 C14 C9 119.32(19) . . ?
C15 C14 C13 121.65(18) . . ?
C14 C15 H15 119.4 . . ?
C16 C15 C14 121.27(19) . . ?
C16 C15 H15 119.4 . . ?
C15 C16 H16 120.1 . . ?
C15 C16 C17 119.8(2) . . ?
C17 C16 H16 120.1 . . ?
C8 C17 C16 121.26(19) . . ?
C8 C17 H17 119.4 . . ?
C16 C17 H17 119.4 . . ?
C19 C18 P1 116.39(15) . . ?
C19 C18 C23 119.34(18) . . ?
C23 C18 P1 124.04(15) . . ?
C18 C19 H19 119.8 . . ?
C20 C19 C18 120.31(19) . . ?
C20 C19 H19 119.8 . . ?
C19 C20 H20 120.0 . . ?
C21 C20 C19 119.9(2) . . ?
C21 C20 H20 120.0 . . ?
C20 C21 H21 119.9 . . ?
C22 C21 C20 120.1(2) . . ?
C22 C21 H21 119.9 . . ?
C21 C22 H22 119.8 . . ?
C21 C22 C23 120.4(2) . . ?
C23 C22 H22 119.8 . . ?
C18 C23 H23 120.0 . . ?
C22 C23 C18 119.92(19) . . ?
C22 C23 H23 120.0 . . ?

loop_
_geom_bond_atom_site_label_1
_geom_bond_atom_site_label_2
_geom_bond_distance
_geom_bond_site_symmetry_2
_geom_bond_publ_flag
P1 O1 1.4911(14) . ?
P1 C1 1.802(2) . ?
P1 C8 1.8142(19) . ?
P1 C18 1.815(2) . ?
O2 C2 1.367(2) . ?
O2 C7 1.430(2) . ?
C1 C2 1.407(3) . ?
C1 C6 1.400(3) . ?
C2 C3 1.384(3) . ?
C3 H3 0.9500 . ?
C3 C4 1.397(3) . ?
C4 H4 0.9500 . ?
C4 C5 1.386(3) . ?
C5 H5 0.9500 . ?
C5 C6 1.390(3) . ?
C6 H6 0.9500 . ?
C7 H7A 0.9800 . ?
C7 H7B 0.9800 . ?
C7 H7C 0.9800 . ?
C8 C9 1.432(3) . ?
C8 C17 1.382(3) . ?
C9 C10 1.420(3) . ?
C9 C14 1.431(3) . ?
C10 H10 0.9500 . ?
C10 C11 1.368(3) . ?
C11 H11 0.9500 . ?
C11 C12 1.415(3) . ?
C12 H12 0.9500 . ?
C12 C13 1.361(3) . ?
C13 H13 0.9500 . ?
C13 C14 1.418(3) . ?
C14 C15 1.415(3) . ?
C15 H15 0.9500 . ?
C15 C16 1.362(3) . ?
C16 H16 0.9500 . ?
C16 C17 1.413(3) . ?
C17 H17 0.9500 . ?
C18 C19 1.394(3) . ?
C18 C23 1.395(3) . ?
C19 H19 0.9500 . ?
C19 C20 1.392(3) . ?
C20 H20 0.9500 . ?
C20 C21 1.384(3) . ?
C21 H21 0.9500 . ?
C21 C22 1.383(3) . ?
C22 H22 0.9500 . ?
C22 C23 1.392(3) . ?
C23 H23 0.9500 . ?
